data_2020704
loop_
_publ_author_name
'Erzina, Dina R.'
'Zamilatskov, Ilya A.'
'Kurochkina, Nadezhda M.'
'Ponomarev, Gelii V.'
'Tafeenko, Victor A.'

_publ_section_title
;
 Structural explanation of the spectral features of the nonsymmetrical
 complex
 {2,3,7,8,12,13,17,18-octaethyl-5-[(methylimino)methyl]porphyrinato-\k^4^<i>N</i>^21^,<i>N</i>^22^,<i>N</i>^23^,<i>N</i>^24^}palladium(II)
;
_journal_coeditor_code CU3109
_journal_issue 2
_journal_name_full 'Acta Crystallographica Section C'
_journal_page_first 68
_journal_page_last 71
_journal_paper_doi 10.1107/S2053229616020465
_journal_volume 73
_journal_year 2017
_chemical_formula_iupac '[Pd (C38 H47 N5)]'
_chemical_formula_moiety 'C38 H47 N5 Pd1'
_chemical_formula_sum 'C38 H47 N5 Pd'
_chemical_formula_weight 680.20
_chemical_name_systematic
{2,3,7,8,12,13,17,18-Octaethyl-5-[(methylimino)methyl]porphyrinato-\k^4^<i>N</i>^21^,<i>N</i>^22^,<i>N</i>^23^,<i>N</i>^24^}palladium(II)
_space_group_crystal_system monoclinic
_space_group_IT_number 15
_space_group_name_Hall '-C 2yc'
_space_group_name_H-M_alt 'C 1 2/c 1'
_symmetry_space_group_name_Hall '-C 2yc'
_symmetry_space_group_name_H-M 'C 1 2/c 1'
_atom_sites_solution_hydrogens geom
_audit_creation_method SHELXL-2013
_cell_angle_alpha 90
_cell_angle_beta 117.2250(10)
_cell_angle_gamma 90
_cell_formula_units_Z 4
_cell_length_a 29.525(2)
_cell_length_b 4.9400(8)
_cell_length_c 25.6630(11)
_cell_measurement_reflns_used 1454
_cell_measurement_temperature 295(2)
_cell_measurement_theta_max 64
_cell_measurement_theta_min 4
_cell_volume 3328.4(6)
_computing_cell_refinement
;
X-AREA (Stoe & Cie, 2002)
;
_computing_data_collection
;
X-AREA (Stoe & Cie, 2002)
;
_computing_data_reduction
;
X-RED (Stoe & Cie, 2002)
;
_computing_molecular_graphics
;
DIAMOND (Brandenburg, 1999)
;
_computing_publication_material
;
SHELXL2013 (Sheldrick, 2015) and publCIF (Westrip, 2010)
;
_computing_structure_refinement
;
SHELXL2013 (Sheldrick, 2015)
;
_computing_structure_solution
;
SHELXS97 (Sheldrick, 2008)
;
_diffrn_ambient_temperature 295
_diffrn_detector_area_resol_mean 5.81
_diffrn_measured_fraction_theta_full 0.989
_diffrn_measured_fraction_theta_max 0.988
_diffrn_measurement_device_type Stoe
_diffrn_measurement_method 'rotation method'
_diffrn_radiation_monochromator none
_diffrn_radiation_type 'Cu K\a'
_diffrn_radiation_wavelength 1.54186
_diffrn_reflns_av_R_equivalents 0.0627
_diffrn_reflns_limit_h_max 24
_diffrn_reflns_limit_h_min -36
_diffrn_reflns_limit_k_max 5
_diffrn_reflns_limit_k_min -6
_diffrn_reflns_limit_l_max 31
_diffrn_reflns_limit_l_min -30
_diffrn_reflns_number 12253
_diffrn_reflns_theta_full 67.686
_diffrn_reflns_theta_max 72.978
_diffrn_reflns_theta_min 3.367
_exptl_absorpt_coefficient_mu 4.749
_exptl_absorpt_correction_T_max 0.630
_exptl_absorpt_correction_T_min 0.481
_exptl_absorpt_correction_type multi-scan
_exptl_absorpt_process_details
;
(Blessing, 1995)
;
_exptl_crystal_colour red
_exptl_crystal_density_diffrn 1.357
_exptl_crystal_description prism
_exptl_crystal_F_000 1424
_exptl_crystal_size_max 0.210
_exptl_crystal_size_mid 0.100
_exptl_crystal_size_min 0.100
_refine_diff_density_max 0.692
_refine_diff_density_min -0.742
_refine_ls_extinction_method none
_refine_ls_goodness_of_fit_ref 1.112
_refine_ls_hydrogen_treatment constr
_refine_ls_matrix_type full
_refine_ls_number_parameters 221
_refine_ls_number_reflns 3245
_refine_ls_number_restraints 1
_refine_ls_restrained_S_all 1.112
_refine_ls_R_factor_all 0.0835
_refine_ls_R_factor_gt 0.0632
_refine_ls_shift/su_max 0.000
_refine_ls_shift/su_mean 0.000
_refine_ls_structure_factor_coef Fsqd
_refine_ls_weighting_details 'w=1/[\s^2^(Fo^2^)+(0.0750P)^2^+16.3947P] where P=(Fo^2^+2Fc^2^)/3'
_refine_ls_weighting_scheme calc
_refine_ls_wR_factor_gt 0.1662
_refine_ls_wR_factor_ref 0.1828
_reflns_number_gt 2366
_reflns_number_total 3245
_reflns_threshold_expression 'I > 2\s(I)'
_cod_data_source_file cu3109sup1.cif
_cod_data_source_block I
_cod_depositor_comments 'Adding full bibliography for 2020704.cif.'
_cod_original_formula_sum 'C38 H47 N5 Pd1'
_cod_database_code 2020704
_cod_database_fobs_code 2020704
_shelx_space_group_comment
;
The symmetry employed for this shelxl refinement is uniquely defined
by the following loop, which should always be used as a source of
symmetry information in preference to the above space-group names.
They are only intended as comments.
;
_shelxl_version_number .2013

loop_
_space_group_symop_operation_xyz
'x, y, z'
'-x, y, -z+1/2'
'x+1/2, y+1/2, z'
'-x+1/2, y+1/2, -z+1/2'
'-x, -y, -z'
'x, -y, z-1/2'
'-x+1/2, -y+1/2, -z'
'x+1/2, -y+1/2, z-1/2'

loop_
_atom_site_type_symbol
_atom_site_label
_atom_site_fract_x
_atom_site_fract_y
_atom_site_fract_z
_atom_site_U_iso_or_equiv
_atom_site_adp_type
_atom_site_calc_flag
_atom_site_occupancy
_atom_site_disorder_assembly
_atom_site_disorder_group
Pd Pd1 0.2500 0.2500 0.0000 0.0552(2) Uani d 1 . .
N N1 0.26383(19) -0.0387(11) 0.0617(2) 0.0551(12) Uani d 1 . .
N N2 0.32481(19) 0.2307(12) 0.0185(2) 0.0597(12) Uani d 1 . .
C C2 0.2286(3) -0.1465(15) 0.0760(3) 0.0593(15) Uani d 1 . .
C C3 0.2513(3) -0.3474(15) 0.1216(3) 0.0634(16) Uani d 1 . .
C C4 0.3019(3) -0.3576(16) 0.1347(3) 0.0656(17) Uani d 1 . .
C C5 0.3097(3) -0.1655(13) 0.0968(3) 0.0573(15) Uani d 1 . .
C C7 0.3614(2) 0.0656(15) 0.0576(3) 0.0615(16) Uani d 1 . .
C C8 0.4087(2) 0.1068(17) 0.0532(3) 0.0684(18) Uani d 1 . .
C C9 0.3985(3) 0.3034(16) 0.0119(3) 0.071(2) Uani d 1 . .
C C10 0.3464(2) 0.3815(16) -0.0087(3) 0.0612(16) Uani d 1 . .
C C11 0.1778(2) -0.0736(14) 0.0509(3) 0.0611(15) Uani d 1 . .
H H11 0.1577 -0.1660 0.0642 0.073 Uiso calc 1 . .
C C12 0.4324(3) 0.407(2) -0.0127(4) 0.087(2) Uani d 1 . .
H H12A 0.4675 0.3725 0.0155 0.104 Uiso calc 1 . .
H H12B 0.4281 0.6014 -0.0175 0.104 Uiso calc 1 . .
C C13 0.4228(4) 0.283(2) -0.0709(5) 0.115(4) Uani d 1 . .
H H13A 0.4259 0.0896 -0.0669 0.172 Uiso calc 1 . .
H H13B 0.4473 0.3515 -0.0824 0.172 Uiso calc 1 . .
H H13C 0.3891 0.3289 -0.1000 0.172 Uiso calc 1 . .
C C14 0.4594(3) -0.028(2) 0.0882(5) 0.101(3) Uani d 1 . .
H H14A 0.4762 -0.0511 0.0637 0.121 Uiso calc 1 . .
H H14B 0.4540 -0.2064 0.1003 0.121 Uiso calc 1 . .
C C15 0.4940(4) 0.138(3) 0.1428(6) 0.162(7) Uani d 1 . .
H H15A 0.4994 0.3141 0.1311 0.243 Uiso calc 1 . .
H H15B 0.5262 0.0470 0.1636 0.243 Uiso calc 1 . .
H H15C 0.4781 0.1548 0.1680 0.243 Uiso calc 1 . .
C C18 0.3415(3) -0.5306(19) 0.1813(4) 0.087(2) Uani d 1 . .
H H18A 0.3674 -0.5757 0.1695 0.105 Uiso calc 1 . .
H H18B 0.3257 -0.6984 0.1841 0.105 Uiso calc 1 . .
C C19 0.3667(4) -0.400(3) 0.2407(4) 0.130(4) Uani d 1 . .
H H19A 0.3830 -0.2358 0.2386 0.195 Uiso calc 1 . .
H H19B 0.3916 -0.5217 0.2681 0.195 Uiso calc 1 . .
H H19C 0.3415 -0.3603 0.2534 0.195 Uiso calc 1 . .
C C20 0.2235(3) -0.5050(17) 0.1470(3) 0.0741(19) Uani d 1 . .
H H20A 0.2439 -0.6597 0.1678 0.089 Uiso calc 1 . .
H H20B 0.1920 -0.5727 0.1154 0.089 Uiso calc 1 . .
C C21 0.2109(4) -0.3387(19) 0.1888(4) 0.092(3) Uani d 1 . .
H H21A 0.2415 -0.2564 0.2180 0.138 Uiso calc 1 . .
H H21B 0.1967 -0.4549 0.2075 0.138 Uiso calc 1 . .
H H21C 0.1868 -0.2004 0.1673 0.138 Uiso calc 1 . .
C C6 0.3545(3) -0.1175(15) 0.0951(3) 0.0642(16) Uani d 1 . .
H H6 0.3829 -0.2144 0.1211 0.077 Uiso calc 0.5 A .
C C16 0.4009(6) -0.272(3) 0.1390(6) 0.072(4) Uani d 0.5 A -1
H H16 0.4070 -0.4473 0.1303 0.087 Uiso calc 0.5 A -1
N N3 0.4312(5) -0.165(3) 0.1871(6) 0.081(4) Uani d 0.5 A -1
C C17 0.4744(8) -0.347(5) 0.2266(9) 0.121(8) Uani d 0.5 A -1
H H17A 0.4681 -0.5281 0.2113 0.182 Uiso calc 0.5 A -1
H H17B 0.4769 -0.3463 0.2652 0.182 Uiso calc 0.5 A -1
H H17C 0.5058 -0.2824 0.2283 0.182 Uiso calc 0.5 A -1

loop_
_atom_site_aniso_label
_atom_site_aniso_U_11
_atom_site_aniso_U_22
_atom_site_aniso_U_33
_atom_site_aniso_U_12
_atom_site_aniso_U_13
_atom_site_aniso_U_23
Pd1 0.0576(4) 0.0599(4) 0.0509(3) -0.0035(3) 0.0273(3) -0.0071(3)
N1 0.060(3) 0.053(3) 0.055(3) -0.002(2) 0.028(2) -0.011(2)
N2 0.059(3) 0.070(3) 0.055(3) -0.005(3) 0.030(2) -0.003(3)
C2 0.070(4) 0.060(3) 0.053(3) -0.005(3) 0.033(3) -0.008(3)
C3 0.079(4) 0.058(4) 0.056(4) -0.002(3) 0.033(3) -0.002(3)
C4 0.077(4) 0.059(4) 0.060(4) -0.001(4) 0.031(3) -0.007(3)
C5 0.071(4) 0.054(3) 0.053(3) 0.002(3) 0.033(3) -0.007(3)
C7 0.055(3) 0.068(4) 0.062(4) 0.005(3) 0.027(3) -0.004(3)
C8 0.060(4) 0.073(5) 0.069(4) 0.002(4) 0.028(3) -0.002(4)
C9 0.064(4) 0.075(5) 0.076(4) -0.011(3) 0.034(3) -0.008(4)
C10 0.054(3) 0.071(4) 0.062(4) -0.009(3) 0.029(3) -0.009(3)
C11 0.067(4) 0.058(4) 0.066(4) -0.005(3) 0.037(3) -0.006(3)
C12 0.063(4) 0.103(7) 0.099(6) -0.006(5) 0.042(4) 0.013(5)
C13 0.100(6) 0.146(10) 0.134(9) -0.003(7) 0.084(7) 0.007(7)
C14 0.066(5) 0.097(7) 0.129(8) 0.002(5) 0.036(5) 0.018(6)
C15 0.096(7) 0.113(9) 0.168(12) -0.015(7) -0.034(8) 0.017(9)
C18 0.098(6) 0.077(5) 0.085(5) 0.019(5) 0.041(5) 0.015(4)
C19 0.124(8) 0.146(10) 0.078(6) 0.036(8) 0.010(6) -0.003(7)
C20 0.085(5) 0.074(5) 0.067(4) -0.007(4) 0.037(4) 0.007(4)
C21 0.119(7) 0.081(6) 0.096(6) -0.005(5) 0.067(6) 0.007(5)
C6 0.071(4) 0.065(4) 0.058(4) 0.003(4) 0.031(3) -0.009(3)
C16 0.078(9) 0.069(9) 0.072(8) 0.008(8) 0.035(7) -0.004(8)
N3 0.075(8) 0.086(9) 0.068(7) 0.017(7) 0.019(6) 0.002(7)
C17 0.100(14) 0.140(19) 0.093(13) 0.038(14) 0.018(10) 0.020(13)

loop_
_atom_type_symbol
_atom_type_description
_atom_type_scat_dispersion_real
_atom_type_scat_dispersion_imag
_atom_type_scat_source
C C 0.0181 0.0091 'International Tables Vol C Tables 4.2.6.8 and 6.1.1.4'
H H 0.0000 0.0000 'International Tables Vol C Tables 4.2.6.8 and 6.1.1.4'
N N 0.0311 0.0180 'International Tables Vol C Tables 4.2.6.8 and 6.1.1.4'
Pd Pd 0.1215 3.9337 'International Tables Vol C Tables 4.2.6.8 and 6.1.1.4'

loop_
_geom_angle_atom_site_label_1
_geom_angle_atom_site_label_2
_geom_angle_atom_site_label_3
_geom_angle_site_symmetry_1
_geom_angle_site_symmetry_3
_geom_angle
_geom_angle_publ_flag
N1 Pd1 N1 . 7 180.0 ?
N1 Pd1 N2 . 7 91.4(2) ?
N1 Pd1 N2 7 7 88.6(2) ?
N1 Pd1 N2 . . 88.6(2) y
N1 Pd1 N2 7 . 91.4(2) ?
N2 Pd1 N2 7 . 180.00(7) ?
C2 N1 C5 . . 106.8(6) y
C2 N1 Pd1 . . 125.4(4) ?
C5 N1 Pd1 . . 127.7(4) ?
C7 N2 C10 . . 107.7(5) ?
C7 N2 Pd1 . . 127.8(4) ?
C10 N2 Pd1 . . 124.5(5) ?
N1 C2 C11 . . 125.0(6) y
N1 C2 C3 . . 111.0(6) y
C11 C2 C3 . . 124.0(6) y
C4 C3 C2 . . 105.9(6) y
C4 C3 C20 . . 129.2(7) ?
C2 C3 C20 . . 124.9(7) ?
C3 C4 C5 . . 107.5(6) y
C3 C4 C18 . . 125.5(7) ?
C5 C4 C18 . . 127.0(7) ?
C6 C5 N1 . . 125.1(6) y
C6 C5 C4 . . 126.1(7) y
N1 C5 C4 . . 108.8(6) y
N2 C7 C6 . . 125.2(6) y
N2 C7 C8 . . 109.0(6) y
C6 C7 C8 . . 125.8(6) y
C9 C8 C7 . . 106.1(6) y
C9 C8 C14 . . 125.8(7) ?
C7 C8 C14 . . 128.1(7) ?
C8 C9 C10 . . 107.3(6) y
C8 C9 C12 . . 128.1(7) ?
C10 C9 C12 . . 124.4(7) ?
N2 C10 C11 . 7 125.8(6) ?
N2 C10 C9 . . 109.8(6) y
C11 C10 C9 7 . 124.4(6) ?
C10 C11 C2 7 . 127.8(6) ?
C10 C11 H11 7 . 116.1 ?
C2 C11 H11 . . 116.1 ?
C9 C12 C13 . . 114.7(7) ?
C9 C12 H12A . . 108.6 ?
C13 C12 H12A . . 108.6 ?
C9 C12 H12B . . 108.6 ?
C13 C12 H12B . . 108.6 ?
H12A C12 H12B . . 107.6 ?
C12 C13 H13A . . 109.5 ?
C12 C13 H13B . . 109.5 ?
H13A C13 H13B . . 109.5 ?
C12 C13 H13C . . 109.5 ?
H13A C13 H13C . . 109.5 ?
H13B C13 H13C . . 109.5 ?
C8 C14 C15 . . 111.9(9) ?
C8 C14 H14A . . 109.2 ?
C15 C14 H14A . . 109.2 ?
C8 C14 H14B . . 109.2 ?
C15 C14 H14B . . 109.2 ?
H14A C14 H14B . . 107.9 ?
C14 C15 H15A . . 109.5 ?
C14 C15 H15B . . 109.5 ?
H15A C15 H15B . . 109.5 ?
C14 C15 H15C . . 109.5 ?
H15A C15 H15C . . 109.5 ?
H15B C15 H15C . . 109.5 ?
C4 C18 C19 . . 114.1(8) ?
C4 C18 H18A . . 108.7 ?
C19 C18 H18A . . 108.7 ?
C4 C18 H18B . . 108.7 ?
C19 C18 H18B . . 108.7 ?
H18A C18 H18B . . 107.6 ?
C18 C19 H19A . . 109.5 ?
C18 C19 H19B . . 109.5 ?
H19A C19 H19B . . 109.5 ?
C18 C19 H19C . . 109.5 ?
H19A C19 H19C . . 109.5 ?
H19B C19 H19C . . 109.5 ?
C3 C20 C21 . . 112.9(7) ?
C3 C20 H20A . . 109.0 ?
C21 C20 H20A . . 109.0 ?
C3 C20 H20B . . 109.0 ?
C21 C20 H20B . . 109.0 ?
H20A C20 H20B . . 107.8 ?
C20 C21 H21A . . 109.5 ?
C20 C21 H21B . . 109.5 ?
H21A C21 H21B . . 109.5 ?
C20 C21 H21C . . 109.5 ?
H21A C21 H21C . . 109.5 ?
H21B C21 H21C . . 109.5 ?
C5 C6 C7 . . 125.6(7) ?
C5 C6 C16 . . 116.5(8) ?
C7 C6 C16 . . 117.8(8) ?
C5 C6 H6 . . 117.2 ?
C7 C6 H6 . . 117.2 ?
C16 C6 H6 . . 1.5 ?
N3 C16 C6 . . 120.5(13) ?
N3 C16 H16 . . 119.8 ?
C6 C16 H16 . . 119.8 ?
C16 N3 C17 . . 114.2(16) ?
N3 C17 H17A . . 109.5 ?
N3 C17 H17B . . 109.5 ?
H17A C17 H17B . . 109.5 ?
N3 C17 H17C . . 109.5 ?
H17A C17 H17C . . 109.5 ?
H17B C17 H17C . . 109.5 ?

loop_
_geom_bond_atom_site_label_1
_geom_bond_atom_site_label_2
_geom_bond_site_symmetry_2
_geom_bond_distance
_geom_bond_publ_flag
Pd1 N1 . 2.029(5) y
Pd1 N1 7 2.029(5) ?
Pd1 N2 7 2.038(5) ?
Pd1 N2 . 2.038(5) y
N1 C2 . 1.359(8) y
N1 C5 . 1.387(8) y
N2 C7 . 1.359(8) y
N2 C10 . 1.364(8) y
C2 C11 . 1.381(9) y
C2 C3 . 1.445(10) y
C3 C4 . 1.374(10) y
C3 C20 . 1.482(10) y
C4 C5 . 1.452(10) y
C4 C18 . 1.499(11) ?
C5 C6 . 1.362(10) y
C7 C6 . 1.403(10) y
C7 C8 . 1.464(9) y
C8 C9 . 1.366(11) y
C8 C14 . 1.504(10) ?
C9 C10 . 1.430(10) y
C9 C12 . 1.498(10) ?
C10 C11 7 1.370(10) ?
C11 C10 7 1.370(10) ?
C11 H11 . 0.9300 ?
C12 C13 . 1.516(13) ?
C12 H12A . 0.9700 ?
C12 H12B . 0.9700 ?
C13 H13A . 0.9600 ?
C13 H13B . 0.9600 ?
C13 H13C . 0.9600 ?
C14 C15 . 1.539(15) ?
C14 H14A . 0.9700 ?
C14 H14B . 0.9700 ?
C15 H15A . 0.9600 ?
C15 H15B . 0.9600 ?
C15 H15C . 0.9600 ?
C18 C19 . 1.502(13) ?
C18 H18A . 0.9700 ?
C18 H18B . 0.9700 ?
C19 H19A . 0.9600 ?
C19 H19B . 0.9600 ?
C19 H19C . 0.9600 ?
C20 C21 . 1.526(12) ?
C20 H20A . 0.9700 ?
C20 H20B . 0.9700 ?
C21 H21A . 0.9600 ?
C21 H21B . 0.9600 ?
C21 H21C . 0.9600 ?
C6 C16 . 1.523(17) y
C6 H6 . 0.9300 ?
C16 N3 . 1.26(2) y
C16 H16 . 0.9300 ?
N3 C17 . 1.51(2) y
C17 H17A . 0.9600 ?
C17 H17B . 0.9600 ?
C17 H17C . 0.9600 ?

loop_
_geom_torsion_atom_site_label_1
_geom_torsion_atom_site_label_2
_geom_torsion_atom_site_label_3
_geom_torsion_atom_site_label_4
_geom_torsion_site_symmetry_4
_geom_torsion
C5 N1 C2 C11 . 179.8(6)
Pd1 N1 C2 C11 . -0.6(9)
C5 N1 C2 C3 . 0.3(7)
Pd1 N1 C2 C3 . 179.9(4)
N1 C2 C3 C4 . 0.2(8)
C11 C2 C3 C4 . -179.3(6)
N1 C2 C3 C20 . -179.5(6)
C11 C2 C3 C20 . 1.0(11)
C2 C3 C4 C5 . -0.6(7)
C20 C3 C4 C5 . 179.1(7)
C2 C3 C4 C18 . 177.6(7)
C20 C3 C4 C18 . -2.7(13)
C2 N1 C5 C6 . 178.7(6)
Pd1 N1 C5 C6 . -0.8(9)
C2 N1 C5 C4 . -0.7(7)
Pd1 N1 C5 C4 . 179.8(4)
C3 C4 C5 C6 . -178.6(6)
C18 C4 C5 C6 . 3.2(12)
C3 C4 C5 N1 . 0.8(7)
C18 C4 C5 N1 . -177.4(7)
C10 N2 C7 C6 . 178.7(6)
Pd1 N2 C7 C6 . -3.3(10)
C10 N2 C7 C8 . -2.2(8)
Pd1 N2 C7 C8 . 175.8(4)
N2 C7 C8 C9 . 1.4(8)
C6 C7 C8 C9 . -179.6(7)
N2 C7 C8 C14 . 179.1(8)
C6 C7 C8 C14 . -1.8(13)
C7 C8 C9 C10 . 0.0(8)
C14 C8 C9 C10 . -177.8(8)
C7 C8 C9 C12 . -174.8(8)
C14 C8 C9 C12 . 7.3(14)
C7 N2 C10 C11 7 -179.6(7)
Pd1 N2 C10 C11 7 2.3(10)
C7 N2 C10 C9 . 2.3(8)
Pd1 N2 C10 C9 . -175.8(5)
C8 C9 C10 N2 . -1.4(8)
C12 C9 C10 N2 . 173.7(7)
C8 C9 C10 C11 7 -179.5(7)
C12 C9 C10 C11 7 -4.5(12)
N1 C2 C11 C10 7 -1.2(11)
C3 C2 C11 C10 7 178.2(7)
C8 C9 C12 C13 . 97.7(11)
C10 C9 C12 C13 . -76.4(11)
C9 C8 C14 C15 . 84.7(12)
C7 C8 C14 C15 . -92.7(12)
C3 C4 C18 C19 . -88.0(11)
C5 C4 C18 C19 . 89.9(11)
C4 C3 C20 C21 . 105.2(9)
C2 C3 C20 C21 . -75.1(9)
N1 C5 C6 C7 . -0.4(11)
C4 C5 C6 C7 . 178.9(7)
N1 C5 C6 C16 . 178.0(8)
C4 C5 C6 C16 . -2.6(12)
N2 C7 C6 C5 . 2.6(11)
C8 C7 C6 C5 . -176.3(7)
N2 C7 C6 C16 . -175.9(9)
C8 C7 C6 C16 . 5.2(12)
C5 C6 C16 N3 . -95.9(16)
C7 C6 C16 N3 . 82.7(16)
C6 C16 N3 C17 . 178.2(15)
